data_1007139
loop_
_publ_author_name
'Averbuch-Pouchot, M T'
'Durif, A'
'Guitel, J C'

_publ_section_title
;
Crystal structures of two cesium phosphate-tellurates: (Te(O H)~6~)
(Cs~2~ H P O~4~) and (Te(O H)~6~) (Cs~2~ H P O~4~) (Cs H~2~ P
O~4~)~2~
;
_journal_coden_ASTM MRBUAC
_journal_name_full 'Materials Research Bulletin'
_journal_page_first 387
_journal_page_last 395
_journal_paper_doi 10.1016/0025-5408(80)90183-X
_journal_volume 15
_journal_year 1980
_chemical_formula_structural '(TE (O H)6) (CS2 H P O4)'
_chemical_formula_sum 'Cs2 H7 O10 P Te'
_chemical_name_systematic
;
TELLURIUM(VI) HYDROXIDE DICAESIUM HYDROGENPHOSPHATE
;
_space_group_IT_number 14
_symmetry_cell_setting monoclinic
_symmetry_Int_Tables_number 14
_symmetry_space_group_name_Hall '-P 2yn'
_symmetry_space_group_name_H-M 'P 1 21/n 1'
_cell_angle_alpha 90
_cell_angle_beta 89.89(5)
_cell_angle_gamma 90
_cell_formula_units_Z 4
_cell_length_a 8.204(5)
_cell_length_b 18.416(9)
_cell_length_c 6.995(5)
_cell_volume 1056.8
_exptl_crystal_density_meas 3.74
_refine_ls_R_factor_all 0.045
_cod_original_formula_sum 'H7 Cs2 O10 P Te'
_cod_database_code 1007139

loop_
_symmetry_equiv_pos_as_xyz
x,y,z
1/2+x,1/2-y,1/2+z
-x,-y,-z
1/2-x,1/2+y,1/2-z

loop_
_atom_site_label
_atom_site_type_symbol
_atom_site_symmetry_multiplicity
_atom_site_Wyckoff_symbol
_atom_site_fract_x
_atom_site_fract_y
_atom_site_fract_z
_atom_site_occupancy
_atom_site_attached_hydrogens
_atom_site_calc_flag
Cs1 Cs1+ 4 ? 0.47879(8) 0.34915(4) 0.7460(1) 1. 0 d
Cs2 Cs1+ 4 ? 0.83857(9) 0.54866(4) 0.7301(1) 1. 0 d
Te1 Te6+ 4 ? 0.48322(7) 0.19505(3) 0.25707(9) 1. 0 d
P1 P5+ 4 ? 0.6819(3) 0.4537(1) 0.2443(4) 1. 0 d
O1 O2- 4 ? 0.705(1) 0.0155(4) 0.197(1) 1. 0 d
O2 O2- 4 ? 0.7713(8) 0.3800(4) 0.259(1) 1. 0 d
O3 O2- 4 ? 0.5896(10) 0.1192(4) 0.386(1) 1. 1 d
O4 O2- 4 ? 0.6324(10) 0.2604(4) 0.382(1) 1. 1 d
O5 O2- 4 ? 0.3744(9) 0.2783(4) 0.151(1) 1. 1 d
O6 O2- 4 ? 0.3376(9) 0.1280(4) 0.136(1) 1. 1 d
O7 O2- 4 ? 0.3317(10) 0.2041(4) 0.464(1) 1. 1 d
O8 O2- 4 ? 0.1219(11) 0.0371(5) 0.536(1) 1. 0 d
O9 O2- 4 ? 0.1215(10) 0.3147(5) 0.537(1) 1. 1 d
O10 O2- 4 ? 0.5305(10) 0.4501(5) 0.381(1) 1. 0 d
H1 H1+ 4 ? -1. -1. -1. 7. 0 dum

loop_
_atom_type_symbol
_atom_type_oxidation_number
Cs1+ 1.000
Te6+ 6.000
P5+ 5.000
O2- -2.000
H1+ 1.000
